data_2015315
loop_
_publ_author_name
'Kolitsch, Uwe'

_publ_section_title
;
 NaIn(CrO~4~)~2~&#x00B7;2H~2~O, the first indium(III) member of the
 kr\"ohnkite family
;
_journal_coeditor_code IZ3003
_journal_issue 5
_journal_name_full 'Acta Crystallographica Section C'
_journal_page_first i35
_journal_page_last i37
_journal_paper_doi 10.1107/S0108270106012996
_journal_volume 62
_journal_year 2006
_chemical_formula_iupac 'Na In (Cr O4)2 , 2H2 O'
_chemical_formula_structural 'Na In (Cr O4)2 , 2H2 O'
_chemical_formula_sum 'Cr2 H4 In Na O10'
_chemical_formula_weight 405.84
_chemical_name_common 'sodium indium chromate hydrate'
_chemical_name_systematic
;
sodium indium(III) chromate(VI) dihydrate
;
_space_group_IT_number 12
_symmetry_cell_setting monoclinic
_symmetry_space_group_name_Hall '-C 2y'
_symmetry_space_group_name_H-M 'C 1 2/m 1'
_atom_sites_solution_hydrogens difmap
_atom_sites_solution_primary direct
_atom_sites_solution_secondary difmap
_cell_angle_alpha 90.00
_cell_angle_beta 113.78(3)
_cell_angle_gamma 90.00
_cell_formula_units_Z 2
_cell_length_a 10.741(2)
_cell_length_b 5.5670(10)
_cell_length_c 7.4970(10)
_cell_measurement_reflns_used 806
_cell_measurement_temperature 293(2)
_cell_measurement_theta_max 32.45
_cell_measurement_theta_min 2.04
_cell_volume 410.23(15)
_computing_cell_refinement 'SCALEPACK (Otwinowski <i>et al.</i>,  2003)'
_computing_data_collection 'COLLECT (Nonius, 2004)'
_computing_data_reduction 'SCALEPACK and DENZO (Otwinowski <i>et al.</i>,  2003)'
_computing_molecular_graphics
;
ATOMS (Dowty, 1999) and ORTEP-3 for Windows (Farrugia, 1997)
;
_computing_publication_material SHELXL97
_computing_structure_refinement 'SHELXL97 (Sheldrick, 1997)'
_computing_structure_solution 'SHELXS97 (Sheldrick, 1997)'
_diffrn_ambient_temperature 293(2)
_diffrn_measured_fraction_theta_full 0.995
_diffrn_measured_fraction_theta_max 0.995
_diffrn_measurement_device_type 'Nonius KappaCCD area-detector'
_diffrn_measurement_method '\f and \w'
_diffrn_radiation_monochromator graphite
_diffrn_radiation_source 'fine-focus sealed tube'
_diffrn_radiation_type MoK\a
_diffrn_radiation_wavelength 0.71073
_diffrn_reflns_av_R_equivalents 0.0154
_diffrn_reflns_av_sigmaI/netI 0.0240
_diffrn_reflns_limit_h_max 16
_diffrn_reflns_limit_h_min -15
_diffrn_reflns_limit_k_max 8
_diffrn_reflns_limit_k_min -8
_diffrn_reflns_limit_l_max 11
_diffrn_reflns_limit_l_min -11
_diffrn_reflns_number 1474
_diffrn_reflns_theta_full 32.49
_diffrn_reflns_theta_max 32.49
_diffrn_reflns_theta_min 4.01
_diffrn_standards_number 0
_exptl_absorpt_coefficient_mu 5.477
_exptl_absorpt_correction_T_max 0.8984
_exptl_absorpt_correction_T_min 0.7347
_exptl_absorpt_correction_type multi-scan
_exptl_absorpt_process_details '(SCALEPACK; Otwinowski <i>et al.</i>,  2003)'
_exptl_crystal_colour orange--yellow
_exptl_crystal_density_diffrn 3.286
_exptl_crystal_density_method 'not measured'
_exptl_crystal_description prism
_exptl_crystal_F_000 384
_exptl_crystal_size_max 0.06
_exptl_crystal_size_mid 0.02
_exptl_crystal_size_min 0.02
_refine_diff_density_max 1.117
_refine_diff_density_min -0.896
_refine_ls_extinction_coef 0.0040(8)
_refine_ls_extinction_expression Fc^*^=kFc[1+0.001xFc^2^\l^3^/sin(2\q)]^-1/4^
_refine_ls_extinction_method 'SHELXL97 (Sheldrick, 1997)'
_refine_ls_goodness_of_fit_ref 1.066
_refine_ls_hydrogen_treatment mixed
_refine_ls_matrix_type full
_refine_ls_number_parameters 49
_refine_ls_number_reflns 804
_refine_ls_number_restraints 2
_refine_ls_restrained_S_all 1.065
_refine_ls_R_factor_all 0.0292
_refine_ls_R_factor_gt 0.0236
_refine_ls_shift/su_max 0.000
_refine_ls_shift/su_mean 0.000
_refine_ls_structure_factor_coef Fsqd
_refine_ls_weighting_details 'calc w = 1/[\s^2^(Fo^2^)+(0.03P)^2^+1.25P] where P=(Fo^2^+2Fc^2^)/3'
_refine_ls_weighting_scheme calc
_refine_ls_wR_factor_gt 0.0571
_refine_ls_wR_factor_ref 0.0596
_reflns_number_gt 708
_reflns_number_total 804
_reflns_threshold_expression I>2\s(I)
_cod_data_source_file iz3003.cif
_cod_data_source_block I
_cod_original_sg_symbol_H-M 'C 2/m'
_cod_database_code 2015315
_cod_database_fobs_code 2015315

loop_
_symmetry_equiv_pos_as_xyz
'x, y, z'
'-x, y, -z'
'x+1/2, y+1/2, z'
'-x+1/2, y+1/2, -z'
'-x, -y, -z'
'x, -y, z'
'-x+1/2, -y+1/2, -z'
'x+1/2, -y+1/2, z'

loop_
_atom_site_type_symbol
_atom_site_label
_atom_site_fract_x
_atom_site_fract_y
_atom_site_fract_z
_atom_site_U_iso_or_equiv
_atom_site_adp_type
_atom_site_calc_flag
_atom_site_refinement_flags
_atom_site_occupancy
Na Na 0.0000 0.0000 0.5000 0.0410(7) Uani d S 1
In In 0.0000 0.0000 0.0000 0.01388(12) Uani d S 1
Cr Cr 0.11112(5) 0.5000 0.31447(7) 0.01379(13) Uani d S 1
O O1 0.2171(3) 0.0000 0.0714(4) 0.0231(6) Uani d SD 1
O O2 0.2492(3) 0.5000 0.2785(5) 0.0281(6) Uani d S 1
O O3 0.1479(3) 0.5000 0.5428(4) 0.0373(8) Uani d S 1
O O4 0.0193(2) 0.2525(5) 0.2181(4) 0.0542(9) Uani d . 1
H H1 0.271(5) 0.0000 0.193(6) 0.039(15) Uiso d SD 1
H H2 0.240(14) 0.0000 -0.028(14) 0.17(5) Uiso d SD 1

loop_
_atom_site_aniso_label
_atom_site_aniso_U_11
_atom_site_aniso_U_22
_atom_site_aniso_U_33
_atom_site_aniso_U_12
_atom_site_aniso_U_13
_atom_site_aniso_U_23
Na 0.0288(13) 0.072(2) 0.0226(13) 0.000 0.0111(10) 0.000
In 0.01485(17) 0.01127(17) 0.01448(18) 0.000 0.00484(12) 0.000
Cr 0.0144(3) 0.0150(3) 0.0110(3) 0.000 0.0041(2) 0.000
O1 0.0166(12) 0.0347(16) 0.0160(13) 0.000 0.0044(10) 0.000
O2 0.0212(13) 0.0278(15) 0.0380(18) 0.000 0.0147(13) 0.000
O3 0.0347(17) 0.060(2) 0.0137(13) 0.000 0.0058(12) 0.000
O4 0.0385(13) 0.0631(18) 0.0761(19) -0.0321(12) 0.0388(14) -0.0595(16)

loop_
_atom_type_symbol
_atom_type_description
_atom_type_scat_dispersion_real
_atom_type_scat_dispersion_imag
_atom_type_scat_source
O O 0.0106 0.0060 'International Tables Vol C Tables 4.2.6.8 and 6.1.1.4'
Na Na 0.0362 0.0249 'International Tables Vol C Tables 4.2.6.8 and 6.1.1.4'
Cr Cr 0.3209 0.6236 'International Tables Vol C Tables 4.2.6.8 and 6.1.1.4'
In In -0.7276 1.3100 'International Tables Vol C Tables 4.2.6.8 and 6.1.1.4'
H H 0.0000 0.0000 'International Tables Vol C Tables 4.2.6.8 and 6.1.1.4'

loop_
_geom_angle_atom_site_label_1
_geom_angle_atom_site_label_2
_geom_angle_atom_site_label_3
_geom_angle_site_symmetry_1
_geom_angle_site_symmetry_3
_geom_angle
_geom_angle_publ_flag
O2 Na O2 7_556 3_445 180.00(9) no
O2 Na O4 7_556 2_556 83.10(9) no
O2 Na O4 3_445 2_556 96.90(9) no
O2 Na O4 7_556 6 96.90(9) no
O2 Na O4 3_445 6 83.10(9) no
O4 Na O4 2_556 6 180.0 no
O2 Na O4 7_556 5_556 83.10(9) no
O2 Na O4 3_445 5_556 96.90(9) no
O4 Na O4 2_556 5_556 65.03(10) no
O4 Na O4 6 5_556 114.97(10) no
O2 Na O4 7_556 . 96.90(9) no
O2 Na O4 3_445 . 83.10(9) no
O4 Na O4 2_556 . 114.97(10) no
O4 Na O4 6 . 65.03(10) no
O4 Na O4 5_556 . 180.0 no
O4 In O4 . 5 180.00(12) no
O4 In O4 . 6 83.9(2) no
O4 In O4 5 6 96.1(2) no
O4 In O4 . 2 96.1(2) no
O4 In O4 5 2 83.9(2) no
O4 In O4 6 2 180.00(12) no
O4 In O1 . 5 87.19(9) no
O4 In O1 5 5 92.81(9) no
O4 In O1 6 5 87.19(9) no
O4 In O1 2 5 92.81(9) no
O4 In O1 . . 92.81(9) no
O4 In O1 5 . 87.19(9) no
O4 In O1 6 . 92.81(9) no
O4 In O1 2 . 87.19(9) no
O1 In O1 5 . 180.00(15) no
O3 Cr O2 . . 109.49(17) no
O3 Cr O4 . . 108.09(13) no
O2 Cr O4 . . 110.41(10) no
O3 Cr O4 . 6_565 108.09(13) ?
O2 Cr O4 . 6_565 110.41(10) no
O4 Cr O4 . 6_565 110.3(2) no
In O1 H1 . . 117(4) no
In O1 H2 . . 116(9) no
H1 O1 H2 . . 127(10) no

loop_
_geom_bond_atom_site_label_1
_geom_bond_atom_site_label_2
_geom_bond_site_symmetry_2
_geom_bond_distance
_geom_bond_publ_flag
In O4 . 2.102(2) yes
In O4 5 2.102(2) no
In O4 6 2.102(2) no
In O4 2 2.102(2) no
In O1 5 2.172(3) no
In O1 . 2.172(3) yes
Cr O3 . 1.594(3) yes
Cr O2 . 1.611(3) yes
Cr O4 . 1.679(2) yes
Cr O4 6_565 1.679(2) no
Na O2 7_556 2.531(3) yes
Na O2 3_445 2.531(3) no
Na O4 2_556 2.615(3) no
Na O4 6 2.615(3) no
Na O4 5_556 2.615(3) no
Na O4 . 2.615(3) yes
O1 H1 . 0.86(4) no
O1 H2 . 0.88(5) no

loop_
_geom_hbond_atom_site_label_D
_geom_hbond_atom_site_label_H
_geom_hbond_atom_site_label_A
_geom_hbond_site_symmetry_A
_geom_hbond_distance_DH
_geom_hbond_distance_HA
_geom_hbond_distance_DA
_geom_hbond_angle_DHA
_geom_hbond_publ_flag
O1 H1 O3 7_556 0.86(4) 1.81(4) 2.662(4) 168(6) yes
O1 H2 O2 7 0.88(5) 1.92(6) 2.789(5) 168(13) yes
